data_7206840
loop_
_publ_author_name
'Jing-lin, Wang'
'Bin, Liu'
'Bin-sheng, Yang'

_publ_section_title
;
 A novel class of oligomeric and polymeric d10 metal complexes of
 asymmetrical N-heterocyclic ligand with strong \p-stacking and hydrogen
 bonding: syntheses, structures, and photoluminescence
;
_journal_issue 23
_journal_name_full CrystEngComm
_journal_page_first 7086
_journal_paper_doi 10.1039/c1ce05890h
_journal_volume 13
_journal_year 2011
_chemical_formula_sum 'C12 H13 N5 O4'
_chemical_formula_weight 291.27
_chemical_name_systematic
;
?
;
_space_group_IT_number 2
_symmetry_cell_setting triclinic
_symmetry_space_group_name_Hall '-P 1'
_symmetry_space_group_name_H-M 'P -1'
_atom_sites_solution_hydrogens geom
_atom_sites_solution_primary direct
_atom_sites_solution_secondary difmap
_audit_creation_method SHELXL-97
_cell_angle_alpha 100.5400(10)
_cell_angle_beta 99.3280(10)
_cell_angle_gamma 108.548(2)
_cell_formula_units_Z 2
_cell_length_a 7.2750(8)
_cell_length_b 7.5246(6)
_cell_length_c 13.6360(13)
_cell_measurement_reflns_used 1393
_cell_measurement_temperature 298(2)
_cell_measurement_theta_max 27.992
_cell_measurement_theta_min 2.95
_cell_volume 676.03(11)
_computing_cell_refinement 'Bruker SMART'
_computing_data_collection 'Bruker SMART'
_computing_data_reduction 'Bruker SAINT'
_computing_molecular_graphics 'Bruker SHELXTL'
_computing_publication_material 'Bruker SHELXTL'
_computing_structure_refinement 'SHELXL-97 (Sheldrick, 1997)'
_computing_structure_solution 'SHELXS-97 (Sheldrick, 1990)'
_diffrn_ambient_temperature 298(2)
_diffrn_measured_fraction_theta_full 0.979
_diffrn_measured_fraction_theta_max 0.979
_diffrn_measurement_device_type 'CCD area detector'
_diffrn_measurement_method 'phi and omega scans'
_diffrn_radiation_monochromator graphite
_diffrn_radiation_source 'fine-focus sealed tube'
_diffrn_radiation_type MoK\a
_diffrn_radiation_wavelength 0.71073
_diffrn_reflns_av_R_equivalents 0.0165
_diffrn_reflns_av_sigmaI/netI 0.0345
_diffrn_reflns_limit_h_max 8
_diffrn_reflns_limit_h_min -7
_diffrn_reflns_limit_k_max 8
_diffrn_reflns_limit_k_min -8
_diffrn_reflns_limit_l_max 11
_diffrn_reflns_limit_l_min -16
_diffrn_reflns_number 3513
_diffrn_reflns_theta_full 25.01
_diffrn_reflns_theta_max 25.01
_diffrn_reflns_theta_min 2.95
_exptl_absorpt_coefficient_mu 0.111
_exptl_absorpt_correction_T_max 0.9571
_exptl_absorpt_correction_T_min 0.9478
_exptl_absorpt_correction_type multi-scan
_exptl_absorpt_process_details sadabs
_exptl_crystal_colour yellow
_exptl_crystal_density_diffrn 1.431
_exptl_crystal_density_method 'not measured'
_exptl_crystal_description block
_exptl_crystal_F_000 304
_exptl_crystal_size_max 0.49
_exptl_crystal_size_mid 0.47
_exptl_crystal_size_min 0.40
_refine_diff_density_max 0.153
_refine_diff_density_min -0.181
_refine_diff_density_rms 0.036
_refine_ls_extinction_coef 0.020(4)
_refine_ls_extinction_expression Fc^*^=kFc[1+0.001xFc^2^\l^3^/sin(2\q)]^-1/4^
_refine_ls_extinction_method SHELXL
_refine_ls_goodness_of_fit_ref 1.018
_refine_ls_hydrogen_treatment constr
_refine_ls_matrix_type full
_refine_ls_number_parameters 192
_refine_ls_number_reflns 2333
_refine_ls_number_restraints 0
_refine_ls_restrained_S_all 1.018
_refine_ls_R_factor_all 0.0628
_refine_ls_R_factor_gt 0.0395
_refine_ls_shift/su_max 0.000
_refine_ls_shift/su_mean 0.000
_refine_ls_structure_factor_coef Fsqd
_refine_ls_weighting_details 'calc w=1/[\s^2^(Fo^2^)+(0.0544P)^2^+0.1156P] where P=(Fo^2^+2Fc^2^)/3'
_refine_ls_weighting_scheme calc
_refine_ls_wR_factor_gt 0.0965
_refine_ls_wR_factor_ref 0.1143
_reflns_number_gt 1611
_reflns_number_total 2333
_reflns_threshold_expression >2sigma(I)
_cod_data_source_file c1ce05890h.txt
_cod_data_source_block 090721c
_cod_depositor_comments
;
The following automatic conversions were performed:

'_symmetry_cell_setting' value 'Triclinic' changed to 'triclinic'
according to /home/saulius/struct/CIF-dictionaries/cif_core.dic
dictionary named 'cif_core.dic' version 2.4.1 from 2010-06-29.

Automatic conversion script
Id: cif_fix_values 1715 2011-07-08 13:25:40Z adriana 
;
_cod_original_sg_symbol_H-M P-1
_cod_database_code 7206840

loop_
_symmetry_equiv_pos_as_xyz
'x, y, z'
'-x, -y, -z'

loop_
_atom_site_label
_atom_site_type_symbol
_atom_site_fract_x
_atom_site_fract_y
_atom_site_fract_z
_atom_site_U_iso_or_equiv
_atom_site_adp_type
_atom_site_occupancy
_atom_site_symmetry_multiplicity
_atom_site_calc_flag
_atom_site_refinement_flags
N1 N 0.7926(2) 0.5096(2) 0.54237(11) 0.0394(4) Uani 1 1 d .
N2 N 0.6849(2) 0.4777(2) 0.44452(11) 0.0389(4) Uani 1 1 d .
H2 H 0.7005 0.5701 0.4140 0.047 Uiso 1 1 calc R
N3 N 1.1578(2) 0.9092(2) 0.72834(13) 0.0466(5) Uani 1 1 d .
N4 N 0.3084(2) 0.1006(2) 0.23107(12) 0.0410(4) Uani 1 1 d .
N5 N 0.2768(3) 0.3989(3) 0.05997(13) 0.0507(5) Uani 1 1 d .
O1 O 0.5270(2) 0.1613(2) 0.43682(11) 0.0598(5) Uani 1 1 d .
O2 O 0.1537(2) 0.2927(2) -0.01905(11) 0.0676(5) Uani 1 1 d .
O3 O 0.3589(3) 0.5741(2) 0.07203(12) 0.0740(6) Uani 1 1 d .
O4 O 0.7067(3) 0.8375(2) 0.39916(12) 0.0677(5) Uani 1 1 d .
H4A H 0.7483 0.9137 0.3620 0.081 Uiso 1 1 d R
H4B H 0.6380 0.8790 0.4359 0.081 Uiso 1 1 d R
C1 C 0.9168(3) 0.6804(3) 0.58358(14) 0.0412(5) Uani 1 1 d .
H1 H 0.9318 0.7758 0.5476 0.049 Uiso 1 1 calc R
C2 C 1.0360(3) 0.7251(3) 0.68844(14) 0.0376(5) Uani 1 1 d .
C3 C 1.0214(3) 0.5853(3) 0.74296(15) 0.0458(5) Uani 1 1 d .
H3 H 0.9359 0.4582 0.7131 0.055 Uiso 1 1 calc R
C4 C 1.1342(3) 0.6358(3) 0.84153(16) 0.0537(6) Uani 1 1 d .
H4 H 1.1276 0.5433 0.8790 0.064 Uiso 1 1 calc R
C5 C 1.2566(3) 0.8249(4) 0.88379(16) 0.0547(6) Uani 1 1 d .
H5 H 1.3329 0.8637 0.9509 0.066 Uiso 1 1 calc R
C6 C 1.2643(3) 0.9558(3) 0.82515(16) 0.0547(6) Uani 1 1 d .
H6 H 1.3481 1.0838 0.8542 0.066 Uiso 1 1 calc R
C7 C 0.5532(3) 0.2969(3) 0.39703(15) 0.0383(5) Uani 1 1 d .
C8 C 0.4458(3) 0.2776(3) 0.29188(14) 0.0364(5) Uani 1 1 d .
C9 C 0.4553(3) 0.4125(3) 0.23666(14) 0.0390(5) Uani 1 1 d .
H9 H 0.5341 0.5433 0.2582 0.047 Uiso 1 1 calc R
C10 C 0.3231(3) 0.3152(3) 0.14115(14) 0.0395(5) Uani 1 1 d .
C11 C 0.2350(3) 0.1248(3) 0.13993(15) 0.0436(5) Uani 1 1 d .
H11 H 0.1408 0.0291 0.0855 0.052 Uiso 1 1 calc R
C12 C 0.2432(4) -0.0861(3) 0.25767(19) 0.0615(7) Uani 1 1 d .
H12A H 0.1400 -0.1800 0.2019 0.092 Uiso 1 1 calc R
H12B H 0.1926 -0.0721 0.3183 0.092 Uiso 1 1 calc R
H12C H 0.3543 -0.1283 0.2702 0.092 Uiso 1 1 calc R

loop_
_atom_site_aniso_label
_atom_site_aniso_U_11
_atom_site_aniso_U_22
_atom_site_aniso_U_33
_atom_site_aniso_U_23
_atom_site_aniso_U_13
_atom_site_aniso_U_12
N1 0.0422(10) 0.0429(10) 0.0303(9) 0.0082(8) 0.0019(7) 0.0151(8)
N2 0.0431(9) 0.0382(9) 0.0291(9) 0.0094(7) -0.0016(7) 0.0108(8)
N3 0.0472(10) 0.0411(10) 0.0413(10) 0.0061(8) 0.0021(8) 0.0085(8)
N4 0.0411(9) 0.0348(9) 0.0397(10) 0.0073(8) 0.0017(8) 0.0089(7)
N5 0.0543(11) 0.0489(11) 0.0362(10) 0.0085(9) -0.0035(9) 0.0100(9)
O1 0.0801(11) 0.0420(9) 0.0465(9) 0.0164(7) -0.0007(8) 0.0122(8)
O2 0.0747(11) 0.0623(10) 0.0397(9) 0.0071(8) -0.0175(8) 0.0081(9)
O3 0.0948(13) 0.0486(10) 0.0548(11) 0.0185(8) -0.0117(9) 0.0054(9)
O4 0.0955(13) 0.0505(10) 0.0633(11) 0.0248(8) 0.0178(9) 0.0290(9)
C1 0.0447(12) 0.0416(12) 0.0349(11) 0.0127(9) 0.0044(9) 0.0129(10)
C2 0.0355(11) 0.0424(11) 0.0317(10) 0.0072(9) 0.0043(8) 0.0124(9)
C3 0.0470(12) 0.0448(12) 0.0393(12) 0.0127(10) 0.0018(9) 0.0107(10)
C4 0.0529(14) 0.0662(15) 0.0429(13) 0.0220(12) 0.0043(10) 0.0215(12)
C5 0.0457(13) 0.0792(17) 0.0324(12) 0.0079(12) -0.0002(10) 0.0210(13)
C6 0.0467(13) 0.0543(14) 0.0429(13) -0.0037(11) -0.0013(10) 0.0061(11)
C7 0.0428(11) 0.0374(11) 0.0347(11) 0.0098(9) 0.0072(9) 0.0149(9)
C8 0.0346(11) 0.0352(10) 0.0338(11) 0.0035(9) 0.0035(8) 0.0103(9)
C9 0.0386(11) 0.0350(10) 0.0351(11) 0.0045(9) 0.0019(9) 0.0078(9)
C10 0.0396(11) 0.0415(11) 0.0319(11) 0.0076(9) 0.0009(9) 0.0117(9)
C11 0.0393(11) 0.0435(12) 0.0372(12) 0.0018(9) -0.0026(9) 0.0106(9)
C12 0.0663(16) 0.0358(12) 0.0638(15) 0.0126(11) -0.0047(12) 0.0034(11)

loop_
_atom_type_symbol
_atom_type_description
_atom_type_scat_dispersion_real
_atom_type_scat_dispersion_imag
_atom_type_scat_source
C C 0.0033 0.0016 'International Tables Vol C Tables 4.2.6.8 and 6.1.1.4'
H H 0.0000 0.0000 'International Tables Vol C Tables 4.2.6.8 and 6.1.1.4'
O O 0.0106 0.0060 'International Tables Vol C Tables 4.2.6.8 and 6.1.1.4'
N N 0.0061 0.0033 'International Tables Vol C Tables 4.2.6.8 and 6.1.1.4'

loop_
_geom_angle_atom_site_label_1
_geom_angle_atom_site_label_2
_geom_angle_atom_site_label_3
_geom_angle
C1 N1 N2 116.30(16)
C7 N2 N1 118.27(16)
C7 N2 H2 120.9
N1 N2 H2 120.9
C2 N3 C6 117.35(17)
C11 N4 C8 108.94(16)
C11 N4 C12 122.70(17)
C8 N4 C12 128.34(16)
O3 N5 O2 123.07(18)
O3 N5 C10 118.61(17)
O2 N5 C10 118.31(17)
H4A O4 H4B 110.6
N1 C1 C2 119.21(18)
N1 C1 H1 120.4
C2 C1 H1 120.4
N3 C2 C3 122.20(17)
N3 C2 C1 115.96(17)
C3 C2 C1 121.84(18)
C4 C3 C2 119.4(2)
C4 C3 H3 120.3
C2 C3 H3 120.3
C5 C4 C3 118.8(2)
C5 C4 H4 120.6
C3 C4 H4 120.6
C4 C5 C6 118.7(2)
C4 C5 H5 120.7
C6 C5 H5 120.7
N3 C6 C5 123.5(2)
N3 C6 H6 118.2
C5 C6 H6 118.2
O1 C7 N2 123.22(18)
O1 C7 C8 122.76(18)
N2 C7 C8 114.01(16)
C9 C8 N4 108.01(15)
C9 C8 C7 130.37(17)
N4 C8 C7 121.62(16)
C8 C9 C10 106.36(17)
C8 C9 H9 126.8
C10 C9 H9 126.8
C11 C10 C9 108.87(17)
C11 C10 N5 124.56(18)
C9 C10 N5 126.48(18)
N4 C11 C10 107.82(17)
N4 C11 H11 126.1
C10 C11 H11 126.1
N4 C12 H12A 109.5
N4 C12 H12B 109.5
H12A C12 H12B 109.5
N4 C12 H12C 109.5
H12A C12 H12C 109.5
H12B C12 H12C 109.5

loop_
_geom_bond_atom_site_label_1
_geom_bond_atom_site_label_2
_geom_bond_distance
N1 C1 1.271(2)
N1 N2 1.370(2)
N2 C7 1.355(2)
N2 H2 0.8600
N3 C2 1.337(2)
N3 C6 1.339(3)
N4 C11 1.339(2)
N4 C8 1.393(2)
N4 C12 1.465(2)
N5 O3 1.228(2)
N5 O2 1.232(2)
N5 C10 1.416(3)
O1 C7 1.218(2)
O4 H4A 0.8500
O4 H4B 0.8499
C1 C2 1.465(3)
C1 H1 0.9300
C2 C3 1.382(3)
C3 C4 1.372(3)
C3 H3 0.9300
C4 C5 1.370(3)
C4 H4 0.9300
C5 C6 1.371(3)
C5 H5 0.9300
C6 H6 0.9300
C7 C8 1.475(3)
C8 C9 1.361(3)
C9 C10 1.398(2)
C9 H9 0.9300
C10 C11 1.366(3)
C11 H11 0.9300
C12 H12A 0.9600
C12 H12B 0.9600
C12 H12C 0.9600

loop_
_geom_torsion_atom_site_label_1
_geom_torsion_atom_site_label_2
_geom_torsion_atom_site_label_3
_geom_torsion_atom_site_label_4
_geom_torsion
C1 N1 N2 C7 178.91(18)
N2 N1 C1 C2 179.55(17)
C6 N3 C2 C3 -1.3(3)
C6 N3 C2 C1 178.09(19)
N1 C1 C2 N3 -177.48(18)
N1 C1 C2 C3 1.9(3)
N3 C2 C3 C4 0.4(3)
C1 C2 C3 C4 -179.0(2)
C2 C3 C4 C5 0.9(3)
C3 C4 C5 C6 -1.2(3)
C2 N3 C6 C5 1.0(3)
C4 C5 C6 N3 0.3(4)
N1 N2 C7 O1 -0.5(3)
N1 N2 C7 C8 -179.70(16)
C11 N4 C8 C9 0.3(2)
C12 N4 C8 C9 -178.2(2)
C11 N4 C8 C7 -179.65(18)
C12 N4 C8 C7 1.8(3)
O1 C7 C8 C9 179.3(2)
N2 C7 C8 C9 -1.5(3)
O1 C7 C8 N4 -0.8(3)
N2 C7 C8 N4 178.41(17)
N4 C8 C9 C10 -0.4(2)
C7 C8 C9 C10 179.5(2)
C8 C9 C10 C11 0.4(2)
C8 C9 C10 N5 177.0(2)
O3 N5 C10 C11 176.4(2)
O2 N5 C10 C11 -2.6(3)
O3 N5 C10 C9 0.2(3)
O2 N5 C10 C9 -178.8(2)
C8 N4 C11 C10 0.0(2)
C12 N4 C11 C10 178.6(2)
C9 C10 C11 N4 -0.2(2)
N5 C10 C11 N4 -176.93(19)
